data_7000699
loop_
_publ_author_name
'Li, Ping'
'Wang, Mei'
'Chen, Lin'
'Liu, Jihong'
'Zhao, Zhenbo'
'Sun, Licheng'

_publ_section_title
;
 Structures, protonation, and electrochemical properties of diiron
 dithiolate complexes containing pyridyl-phosphine ligands
;
_journal_issue 11
_journal_name_full 'Dalton Transactions'
_journal_page_first 1919
_journal_page_last 1926
_journal_paper_doi 10.1039/b814336f
_journal_year 2009
_chemical_formula_moiety 'C26 H22 Fe2 N O5 P S2'
_chemical_formula_sum 'C26 H22 Fe2 N O5 P S2'
_chemical_formula_weight 635.24
_space_group_IT_number 2
_symmetry_cell_setting triclinic
_symmetry_space_group_name_Hall '-P 1'
_symmetry_space_group_name_H-M 'P -1'
_atom_sites_solution_hydrogens geom
_atom_sites_solution_primary direct
_atom_sites_solution_secondary difmap
_audit_creation_date 'Oct 31 18:25:00 2006'
_audit_creation_method SHELXL-97
_cell_angle_alpha 97.723(2)
_cell_angle_beta 108.443(2)
_cell_angle_gamma 91.284(2)
_cell_formula_units_Z 2
_cell_length_a 9.0353(13)
_cell_length_b 12.3801(18)
_cell_length_c 12.7353(19)
_cell_measurement_reflns_used 3915
_cell_measurement_temperature 298(2)
_cell_measurement_theta_max 26.95
_cell_measurement_theta_min 2.20
_cell_volume 1335.9(3)
_computing_cell_refinement 'SMART (Bruker, 1997)'
_computing_data_collection 'SMART (Bruker, 1997)'
_computing_data_reduction 'SAINT (Bruker, 1997)'
_computing_molecular_graphics 'SHELXP97 (Sheldrick, 1997)'
_computing_publication_material 'SHELXTL (Bruker, 1997)'
_computing_structure_refinement 'SHELXL97 (Sheldrick, 1997)'
_computing_structure_solution 'SHELXS97 (Sheldrick, 1997)'
_diffrn_ambient_temperature 298(2)
_diffrn_measured_fraction_theta_full 0.965
_diffrn_measured_fraction_theta_max 0.965
_diffrn_measurement_device_type 'CCD area detector'
_diffrn_measurement_method 'phi and omega scans'
_diffrn_radiation_monochromator graphite
_diffrn_radiation_source 'fine-focus sealed tube'
_diffrn_radiation_type MoK\a
_diffrn_radiation_wavelength 0.71073
_diffrn_reflns_av_R_equivalents 0.0109
_diffrn_reflns_av_sigmaI/netI 0.0237
_diffrn_reflns_limit_h_max 10
_diffrn_reflns_limit_h_min -11
_diffrn_reflns_limit_k_max 13
_diffrn_reflns_limit_k_min -15
_diffrn_reflns_limit_l_max 15
_diffrn_reflns_limit_l_min -16
_diffrn_reflns_number 7773
_diffrn_reflns_theta_full 26.97
_diffrn_reflns_theta_max 26.97
_diffrn_reflns_theta_min 2.20
_exptl_absorpt_coefficient_mu 1.340
_exptl_absorpt_correction_T_max 0.9737
_exptl_absorpt_correction_T_min 0.5426
_exptl_absorpt_correction_type multi-scan
_exptl_absorpt_process_details SADABS
_exptl_crystal_colour red
_exptl_crystal_density_diffrn 1.579
_exptl_crystal_density_method 'not measured'
_exptl_crystal_description needle
_exptl_crystal_F_000 648
_exptl_crystal_size_max 0.52
_exptl_crystal_size_mid 0.07
_exptl_crystal_size_min 0.02
_refine_diff_density_max 0.586
_refine_diff_density_min -0.248
_refine_diff_density_rms 0.053
_refine_ls_extinction_method none
_refine_ls_goodness_of_fit_ref 1.026
_refine_ls_hydrogen_treatment constr
_refine_ls_matrix_type full
_refine_ls_number_parameters 334
_refine_ls_number_reflns 5618
_refine_ls_number_restraints 0
_refine_ls_restrained_S_all 1.026
_refine_ls_R_factor_all 0.0389
_refine_ls_R_factor_gt 0.0305
_refine_ls_shift/su_max 0.001
_refine_ls_shift/su_mean 0.000
_refine_ls_structure_factor_coef Fsqd
_refine_ls_weighting_details 'calc w=1/[\s^2^(Fo^2^)+(0.0384P)^2^+0.5833P] where P=(Fo^2^+2Fc^2^)/3'
_refine_ls_weighting_scheme calc
_refine_ls_wR_factor_gt 0.0750
_refine_ls_wR_factor_ref 0.0804
_reflns_number_gt 4709
_reflns_number_total 5618
_reflns_threshold_expression >2sigma(I)
_cod_data_source_file b814336f.txt
_cod_data_source_block 3a
_cod_depositor_comments
;
The following automatic conversions were performed:
'_symmetry_cell_setting' value 'Triclinic' changed to 'triclinic'
according to '/home/saulius/struct/CIF-dictionaries/cif_core.dic'
dictionary named 'cif_core.dic' version 2.4.1 from 2010-06-29.

Automatic conversion script
Id: cif_fix_enum 1527 2010-12-29 10:47:43Z saulius 
;
_cod_original_sg_symbol_H-M 'P-1 '
_cod_database_code 7000699

loop_
_symmetry_equiv_pos_as_xyz
'x, y, z'
'-x, -y, -z'

loop_
_atom_site_label
_atom_site_type_symbol
_atom_site_fract_x
_atom_site_fract_y
_atom_site_fract_z
_atom_site_U_iso_or_equiv
_atom_site_adp_type
_atom_site_occupancy
_atom_site_symmetry_multiplicity
_atom_site_calc_flag
_atom_site_refinement_flags
_atom_site_disorder_assembly
_atom_site_disorder_group
Fe1 Fe 0.52998(4) 0.55297(3) 0.79882(3) 0.03778(9) Uani 1 1 d . . .
Fe2 Fe 0.56639(3) 0.76226(2) 0.83448(2) 0.03373(9) Uani 1 1 d . . .
S1 S 0.64981(7) 0.65368(5) 0.96744(5) 0.04077(14) Uani 1 1 d . . .
S2 S 0.69093(6) 0.65249(5) 0.73958(5) 0.03882(13) Uani 1 1 d . . .
P1 P 0.44924(6) 0.83036(4) 0.67707(4) 0.03335(12) Uani 1 1 d . . .
N1 N 0.8557(3) 0.89456(19) 0.70702(19) 0.0560(5) Uani 1 1 d . . .
O1 O 0.6720(3) 0.35027(18) 0.8576(2) 0.0903(8) Uani 1 1 d . . .
O2 O 0.2383(2) 0.5380(2) 0.8516(2) 0.0780(6) Uani 1 1 d . . .
O3 O 0.3622(3) 0.46018(19) 0.56632(18) 0.0793(6) Uani 1 1 d . . .
O4 O 0.3051(3) 0.81233(19) 0.91661(19) 0.0751(6) Uani 1 1 d . . .
O5 O 0.7717(2) 0.95539(16) 0.95463(16) 0.0662(5) Uani 1 1 d . . .
C1 C 0.6172(3) 0.4289(2) 0.8333(2) 0.0531(6) Uani 1 1 d . . .
C2 C 0.3538(3) 0.5443(2) 0.8335(2) 0.0498(6) Uani 1 1 d . . .
C3 C 0.4260(3) 0.4997(2) 0.6557(2) 0.0515(6) Uani 1 1 d . . .
C4 C 0.4067(3) 0.7931(2) 0.8836(2) 0.0460(6) Uani 1 1 d . . .
C5 C 0.6919(3) 0.8806(2) 0.90341(19) 0.0439(5) Uani 1 1 d . . .
C6 C 0.8618(3) 0.6409(2) 1.0089(2) 0.0524(6) Uani 1 1 d . . .
H6A H 0.9073 0.6744 1.0864 0.063 Uiso 1 1 calc R . .
H6B H 0.8801 0.5638 1.0056 0.063 Uiso 1 1 calc R . .
C7 C 0.9479(3) 0.6899(2) 0.9416(2) 0.0598(7) Uani 1 1 d . . .
H7A H 0.9353 0.7679 0.9482 0.072 Uiso 1 1 calc R . .
H7B H 1.0585 0.6800 0.9738 0.072 Uiso 1 1 calc R . .
C8 C 0.8961(3) 0.6431(2) 0.8199(2) 0.0531(6) Uani 1 1 d . . .
H8A H 0.9180 0.5665 0.8139 0.064 Uiso 1 1 calc R . .
H8B H 0.9599 0.6795 0.7848 0.064 Uiso 1 1 calc R . .
C9 C 0.5796(3) 0.86171(19) 0.59654(18) 0.0415(5) Uani 1 1 d . . .
H9A H 0.6171 0.7942 0.5694 0.050 Uiso 1 1 calc R . .
H9B H 0.5202 0.8939 0.5320 0.050 Uiso 1 1 calc R . .
C10 C 0.7175(3) 0.93891(19) 0.66567(19) 0.0413(5) Uani 1 1 d . . .
C11 C 0.7007(3) 1.0481(2) 0.6860(2) 0.0491(6) Uani 1 1 d . . .
H11A H 0.6051 1.0768 0.6547 0.059 Uiso 1 1 calc R . .
C12 C 0.8287(4) 1.1151(2) 0.7539(3) 0.0669(8) Uani 1 1 d . . .
H12A H 0.8194 1.1898 0.7694 0.080 Uiso 1 1 calc R . .
C13 C 0.9687(4) 1.0722(3) 0.7982(3) 0.0654(8) Uani 1 1 d . . .
H13A H 1.0552 1.1165 0.8449 0.078 Uiso 1 1 calc R . .
C14 C 0.9786(3) 0.9633(3) 0.7725(3) 0.0646(8) Uani 1 1 d . . .
H14A H 1.0746 0.9344 0.8014 0.078 Uiso 1 1 calc R . .
C15 C 0.3591(2) 0.96076(17) 0.68915(18) 0.0367(5) Uani 1 1 d . . .
C16 C 0.2545(3) 0.9937(2) 0.5940(2) 0.0461(5) Uani 1 1 d . . .
H16A H 0.2194 0.9450 0.5275 0.055 Uiso 1 1 calc R . .
C17 C 0.2029(3) 1.0978(2) 0.5977(2) 0.0580(7) Uani 1 1 d . . .
H17A H 0.1327 1.1187 0.5340 0.070 Uiso 1 1 calc R . .
C18 C 0.2553(4) 1.1705(2) 0.6954(2) 0.0608(7) Uani 1 1 d . . .
H18A H 0.2225 1.2412 0.6973 0.073 Uiso 1 1 calc R . .
C19 C 0.3558(3) 1.1391(2) 0.7901(2) 0.0567(7) Uani 1 1 d . . .
H19A H 0.3897 1.1882 0.8563 0.068 Uiso 1 1 calc R . .
C20 C 0.4073(3) 1.03446(19) 0.7877(2) 0.0467(6) Uani 1 1 d . . .
H20A H 0.4744 1.0135 0.8525 0.056 Uiso 1 1 calc R . .
C21 C 0.2888(3) 0.74417(18) 0.57332(18) 0.0398(5) Uani 1 1 d . . .
C22 C 0.1540(3) 0.7252(2) 0.5993(2) 0.0531(6) Uani 1 1 d . . .
H22A H 0.1480 0.7567 0.6683 0.064 Uiso 1 1 calc R . .
C23 C 0.0279(3) 0.6605(2) 0.5249(3) 0.0655(8) Uani 1 1 d . . .
H23A H -0.0619 0.6485 0.5437 0.079 Uiso 1 1 calc R . .
C24 C 0.0363(4) 0.6139(2) 0.4230(3) 0.0699(9) Uani 1 1 d . . .
H24A H -0.0482 0.5705 0.3724 0.084 Uiso 1 1 calc R . .
C25 C 0.1681(4) 0.6313(3) 0.3959(3) 0.0734(9) Uani 1 1 d . . .
H25A H 0.1733 0.5990 0.3270 0.088 Uiso 1 1 calc R . .
C26 C 0.2952(3) 0.6968(2) 0.4700(2) 0.0575(7) Uani 1 1 d . . .
H26A H 0.3842 0.7088 0.4503 0.069 Uiso 1 1 calc R . .

loop_
_atom_site_aniso_label
_atom_site_aniso_U_11
_atom_site_aniso_U_22
_atom_site_aniso_U_33
_atom_site_aniso_U_23
_atom_site_aniso_U_13
_atom_site_aniso_U_12
Fe1 0.03359(17) 0.03602(17) 0.04290(18) 0.00646(13) 0.01066(14) 0.00637(13)
Fe2 0.03435(17) 0.03498(16) 0.03201(16) 0.00520(12) 0.01037(13) 0.00938(12)
S1 0.0432(3) 0.0434(3) 0.0363(3) 0.0098(2) 0.0114(2) 0.0127(2)
S2 0.0362(3) 0.0411(3) 0.0407(3) 0.0028(2) 0.0155(2) 0.0073(2)
P1 0.0332(3) 0.0346(3) 0.0308(3) 0.0037(2) 0.0086(2) 0.0045(2)
N1 0.0447(12) 0.0583(13) 0.0646(14) 0.0078(11) 0.0176(11) 0.0056(10)
O1 0.0940(17) 0.0539(13) 0.1150(19) 0.0226(13) 0.0167(15) 0.0326(12)
O2 0.0487(12) 0.0977(17) 0.1016(17) 0.0303(14) 0.0374(12) 0.0109(11)
O3 0.0792(15) 0.0790(15) 0.0573(13) -0.0115(11) 0.0003(11) -0.0084(12)
O4 0.0733(14) 0.0920(16) 0.0853(15) 0.0301(12) 0.0519(12) 0.0412(12)
O5 0.0670(13) 0.0526(11) 0.0587(11) -0.0029(9) -0.0032(10) -0.0028(10)
C1 0.0470(14) 0.0460(14) 0.0634(16) 0.0059(12) 0.0142(12) 0.0090(11)
C2 0.0421(14) 0.0522(14) 0.0551(15) 0.0145(12) 0.0127(12) 0.0096(11)
C3 0.0473(14) 0.0453(13) 0.0581(16) 0.0050(12) 0.0126(12) 0.0012(11)
C4 0.0517(14) 0.0487(13) 0.0429(13) 0.0159(10) 0.0182(11) 0.0195(11)
C5 0.0463(13) 0.0449(13) 0.0368(12) 0.0068(10) 0.0071(10) 0.0111(11)
C6 0.0416(13) 0.0545(15) 0.0504(14) 0.0089(12) -0.0012(11) 0.0109(11)
C7 0.0369(13) 0.0651(17) 0.0693(18) 0.0089(14) 0.0060(12) 0.0077(12)
C8 0.0340(12) 0.0605(16) 0.0652(17) 0.0044(13) 0.0182(12) 0.0099(11)
C9 0.0414(12) 0.0481(13) 0.0359(11) 0.0069(10) 0.0134(10) 0.0024(10)
C10 0.0406(12) 0.0472(13) 0.0391(12) 0.0102(10) 0.0153(10) 0.0016(10)
C11 0.0498(14) 0.0458(13) 0.0564(15) 0.0187(11) 0.0187(12) 0.0080(11)
C12 0.083(2) 0.0474(15) 0.075(2) 0.0098(14) 0.0324(17) 0.0025(15)
C13 0.0550(17) 0.0647(18) 0.0694(19) -0.0024(15) 0.0161(14) -0.0119(14)
C14 0.0394(14) 0.075(2) 0.0739(19) 0.0067(16) 0.0120(13) 0.0050(13)
C15 0.0362(11) 0.0361(11) 0.0388(11) 0.0080(9) 0.0122(9) 0.0056(9)
C16 0.0504(14) 0.0470(13) 0.0406(12) 0.0105(10) 0.0120(11) 0.0101(11)
C17 0.0655(17) 0.0570(16) 0.0555(16) 0.0243(13) 0.0171(13) 0.0241(13)
C18 0.0730(19) 0.0443(14) 0.0717(19) 0.0174(13) 0.0280(15) 0.0218(13)
C19 0.0678(17) 0.0427(13) 0.0572(16) -0.0012(12) 0.0198(14) 0.0110(12)
C20 0.0493(14) 0.0427(13) 0.0439(13) 0.0039(10) 0.0095(11) 0.0105(11)
C21 0.0399(12) 0.0343(11) 0.0386(11) 0.0053(9) 0.0035(10) 0.0033(9)
C22 0.0481(14) 0.0526(15) 0.0537(15) 0.0032(12) 0.0118(12) -0.0033(12)
C23 0.0453(15) 0.0612(18) 0.078(2) 0.0089(15) 0.0047(14) -0.0099(13)
C24 0.0642(19) 0.0507(16) 0.0683(19) 0.0045(14) -0.0131(16) -0.0123(14)
C25 0.087(2) 0.0647(19) 0.0507(16) -0.0126(14) 0.0070(16) -0.0144(17)
C26 0.0600(17) 0.0570(16) 0.0484(15) -0.0066(12) 0.0143(13) -0.0055(13)

loop_
_atom_type_symbol
_atom_type_description
_atom_type_scat_dispersion_real
_atom_type_scat_dispersion_imag
_atom_type_scat_source
C C 0.0033 0.0016 'International Tables Vol C Tables 4.2.6.8 and 6.1.1.4'
H H 0.0000 0.0000 'International Tables Vol C Tables 4.2.6.8 and 6.1.1.4'
N N 0.0061 0.0033 'International Tables Vol C Tables 4.2.6.8 and 6.1.1.4'
O O 0.0106 0.0060 'International Tables Vol C Tables 4.2.6.8 and 6.1.1.4'
P P 0.1023 0.0942 'International Tables Vol C Tables 4.2.6.8 and 6.1.1.4'
S S 0.1246 0.1234 'International Tables Vol C Tables 4.2.6.8 and 6.1.1.4'
Fe Fe 0.3463 0.8444 'International Tables Vol C Tables 4.2.6.8 and 6.1.1.4'

loop_
_geom_angle_atom_site_label_1
_geom_angle_atom_site_label_2
_geom_angle_atom_site_label_3
_geom_angle
_geom_angle_site_symmetry_1
_geom_angle_site_symmetry_3
_geom_angle_publ_flag
C2 Fe1 C1 103.43(12) . . ?
C2 Fe1 C3 90.67(12) . . ?
C1 Fe1 C3 95.37(12) . . ?
C2 Fe1 S2 147.73(8) . . ?
C1 Fe1 S2 108.75(9) . . ?
C3 Fe1 S2 88.69(9) . . ?
C2 Fe1 S1 89.65(9) . . ?
C1 Fe1 S1 95.99(9) . . ?
C3 Fe1 S1 168.24(9) . . ?
S2 Fe1 S1 84.78(3) . . ?
C2 Fe1 Fe2 95.90(8) . . ?
C1 Fe1 Fe2 145.47(9) . . ?
C3 Fe1 Fe2 112.91(8) . . ?
S2 Fe1 Fe2 55.236(17) . . ?
S1 Fe1 Fe2 55.375(17) . . ?
C4 Fe2 C5 98.78(12) . . ?
C4 Fe2 P1 90.60(7) . . ?
C5 Fe2 P1 95.81(7) . . ?
C4 Fe2 S2 152.75(9) . . ?
C5 Fe2 S2 108.39(8) . . ?
P1 Fe2 S2 88.72(2) . . ?
C4 Fe2 S1 89.17(7) . . ?
C5 Fe2 S1 98.78(7) . . ?
P1 Fe2 S1 165.27(3) . . ?
S2 Fe2 S1 84.78(2) . . ?
C4 Fe2 Fe1 99.88(8) . . ?
C5 Fe2 Fe1 147.53(7) . . ?
P1 Fe2 Fe1 110.28(2) . . ?
S2 Fe2 Fe1 55.272(19) . . ?
S1 Fe2 Fe1 55.337(19) . . ?
C6 S1 Fe1 110.29(9) . . ?
C6 S1 Fe2 112.58(9) . . ?
Fe1 S1 Fe2 69.29(2) . . ?
C8 S2 Fe2 112.62(9) . . ?
C8 S2 Fe1 111.76(10) . . ?
Fe2 S2 Fe1 69.49(2) . . ?
C21 P1 C15 101.62(10) . . ?
C21 P1 C9 103.37(11) . . ?
C15 P1 C9 100.71(10) . . ?
C21 P1 Fe2 115.97(7) . . ?
C15 P1 Fe2 117.92(7) . . ?
C9 P1 Fe2 114.92(8) . . ?
C10 N1 C14 117.1(2) . . ?
O1 C1 Fe1 178.4(3) . . ?
O2 C2 Fe1 177.6(3) . . ?
O3 C3 Fe1 176.2(2) . . ?
O4 C4 Fe2 179.0(2) . . ?
O5 C5 Fe2 175.3(2) . . ?
C7 C6 S1 116.95(18) . . ?
C7 C6 H6A 108.1 . . ?
S1 C6 H6A 108.1 . . ?
C7 C6 H6B 108.1 . . ?
S1 C6 H6B 108.1 . . ?
H6A C6 H6B 107.3 . . ?
C8 C7 C6 114.8(2) . . ?
C8 C7 H7A 108.6 . . ?
C6 C7 H7A 108.6 . . ?
C8 C7 H7B 108.6 . . ?
C6 C7 H7B 108.6 . . ?
H7A C7 H7B 107.5 . . ?
C7 C8 S2 117.07(18) . . ?
C7 C8 H8A 108.0 . . ?
S2 C8 H8A 108.0 . . ?
C7 C8 H8B 108.0 . . ?
S2 C8 H8B 108.0 . . ?
H8A C8 H8B 107.3 . . ?
C10 C9 P1 112.35(15) . . ?
C10 C9 H9A 109.1 . . ?
P1 C9 H9A 109.1 . . ?
C10 C9 H9B 109.1 . . ?
P1 C9 H9B 109.1 . . ?
H9A C9 H9B 107.9 . . ?
N1 C10 C11 122.4(2) . . ?
N1 C10 C9 117.0(2) . . ?
C11 C10 C9 120.5(2) . . ?
C10 C11 C12 118.5(2) . . ?
C10 C11 H11A 120.7 . . ?
C12 C11 H11A 120.7 . . ?
C13 C12 C11 120.2(3) . . ?
C13 C12 H12A 119.9 . . ?
C11 C12 H12A 119.9 . . ?
C14 C13 C12 118.4(3) . . ?
C14 C13 H13A 120.8 . . ?
C12 C13 H13A 120.8 . . ?
N1 C14 C13 123.4(3) . . ?
N1 C14 H14A 118.3 . . ?
C13 C14 H14A 118.3 . . ?
C20 C15 C16 118.4(2) . . ?
C20 C15 P1 121.34(16) . . ?
C16 C15 P1 119.74(17) . . ?
C17 C16 C15 120.7(2) . . ?
C17 C16 H16A 119.7 . . ?
C15 C16 H16A 119.7 . . ?
C18 C17 C16 120.0(2) . . ?
C18 C17 H17A 120.0 . . ?
C16 C17 H17A 120.0 . . ?
C19 C18 C17 120.1(2) . . ?
C19 C18 H18A 119.9 . . ?
C17 C18 H18A 119.9 . . ?
C18 C19 C20 120.4(3) . . ?
C18 C19 H19A 119.8 . . ?
C20 C19 H19A 119.8 . . ?
C19 C20 C15 120.4(2) . . ?
C19 C20 H20A 119.8 . . ?
C15 C20 H20A 119.8 . . ?
C22 C21 C26 118.4(2) . . ?
C22 C21 P1 118.19(18) . . ?
C26 C21 P1 123.4(2) . . ?
C23 C22 C21 121.3(3) . . ?
C23 C22 H22A 119.3 . . ?
C21 C22 H22A 119.3 . . ?
C24 C23 C22 119.5(3) . . ?
C24 C23 H23A 120.3 . . ?
C22 C23 H23A 120.3 . . ?
C25 C24 C23 120.1(3) . . ?
C25 C24 H24A 119.9 . . ?
C23 C24 H24A 119.9 . . ?
C24 C25 C26 120.8(3) . . ?
C24 C25 H25A 119.6 . . ?
C26 C25 H25A 119.6 . . ?
C21 C26 C25 119.8(3) . . ?
C21 C26 H26A 120.1 . . ?
C25 C26 H26A 120.1 . . ?

loop_
_geom_bond_atom_site_label_1
_geom_bond_atom_site_label_2
_geom_bond_distance
_geom_bond_site_symmetry_2
_geom_bond_publ_flag
Fe1 C2 1.786(3) . ?
Fe1 C1 1.786(3) . ?
Fe1 C3 1.790(3) . ?
Fe1 S2 2.2507(7) . ?
Fe1 S1 2.2555(7) . ?
Fe1 Fe2 2.5650(6) . ?
Fe2 C4 1.775(2) . ?
Fe2 C5 1.776(3) . ?
Fe2 P1 2.2365(6) . ?
Fe2 S2 2.2497(6) . ?
Fe2 S1 2.2565(6) . ?
S1 C6 1.835(2) . ?
S2 C8 1.827(2) . ?
P1 C21 1.824(2) . ?
P1 C15 1.834(2) . ?
P1 C9 1.855(2) . ?
N1 C10 1.353(3) . ?
N1 C14 1.354(4) . ?
O1 C1 1.137(3) . ?
O2 C2 1.141(3) . ?
O3 C3 1.136(3) . ?
O4 C4 1.141(3) . ?
O5 C5 1.146(3) . ?
C6 C7 1.499(4) . ?
C6 H6A 0.9700 . ?
C6 H6B 0.9700 . ?
C7 C8 1.499(4) . ?
C7 H7A 0.9700 . ?
C7 H7B 0.9700 . ?
C8 H8A 0.9700 . ?
C8 H8B 0.9700 . ?
C9 C10 1.506(3) . ?
C9 H9A 0.9700 . ?
C9 H9B 0.9700 . ?
C10 C11 1.362(3) . ?
C11 C12 1.380(4) . ?
C11 H11A 0.9300 . ?
C12 C13 1.364(4) . ?
C12 H12A 0.9300 . ?
C13 C14 1.355(4) . ?
C13 H13A 0.9300 . ?
C14 H14A 0.9300 . ?
C15 C20 1.388(3) . ?
C15 C16 1.398(3) . ?
C16 C17 1.380(3) . ?
C16 H16A 0.9300 . ?
C17 C18 1.376(4) . ?
C17 H17A 0.9300 . ?
C18 C19 1.370(4) . ?
C18 H18A 0.9300 . ?
C19 C20 1.385(3) . ?
C19 H19A 0.9300 . ?
C20 H20A 0.9300 . ?
C21 C22 1.382(4) . ?
C21 C26 1.386(3) . ?
C22 C23 1.382(4) . ?
C22 H22A 0.9300 . ?
C23 C24 1.373(5) . ?
C23 H23A 0.9300 . ?
C24 C25 1.361(5) . ?
C24 H24A 0.9300 . ?
C25 C26 1.391(4) . ?
C25 H25A 0.9300 . ?
C26 H26A 0.9300 . ?
